data_7014842
loop_
_publ_author_name
'Constable, Edwin C.'
'Harris, Kate'
'Housecroft, Catherine E.'
'Neuburger, Markus'

_publ_section_title
;
 When is a metallopolymer not a metallopolymer? When it is a
 metallomacrocycle.
;
_journal_issue 7
_journal_name_full 'Dalton transactions (Cambridge, England : 2003)'
_journal_page_first 1524
_journal_page_last 1534
_journal_paper_doi 10.1039/c0dt01216e
_journal_volume 40
_journal_year 2011
_chemical_formula_moiety 'C76 H72 Co2 N12 O10, 6(F6 P), 10(C2 H3 N)'
_chemical_formula_sum 'C96 H102 Co2 F36 N22 O10 P6'
_chemical_formula_weight 2711.64
_space_group_IT_number 2
_symmetry_cell_setting triclinic
_symmetry_space_group_name_Hall '-P 1'
_symmetry_space_group_name_H-M 'P -1'
_atom_sites_solution_hydrogens geom
_atom_sites_solution_primary direct
_audit_creation_date 08-04-03
_audit_creation_method CRYSTALS_ver_12.84
_cell_angle_alpha 71.629(2)
_cell_angle_beta 80.633(2)
_cell_angle_gamma 74.851(2)
_cell_formula_units_Z 1
_cell_length_a 9.6391(6)
_cell_length_b 17.2240(10)
_cell_length_c 18.7747(10)
_cell_measurement_reflns_used 0
_cell_measurement_temperature 173
_cell_measurement_theta_max 0
_cell_measurement_theta_min 0
_cell_volume 2844.4(3)
_computing_cell_refinement 'DENZO/SCALEPACK (Otwinowski & Minor, 1997)'
_computing_data_collection 'COLLECT (Nonius, 1997-2001).'
_computing_data_reduction 'DENZO/SCALEPACK (Otwinowski & Minor, 1997)'
_computing_molecular_graphics 'CAMERON (Watkin et al., 1996)'
_computing_publication_material 'CRYSTALS (Betteridge et al., 2003)'
_computing_structure_refinement 'CRYSTALS (Betteridge et al., 2003)'
_computing_structure_solution 'SIR92 (Altomare et al., 1994)'
_diffrn_ambient_temperature 173
_diffrn_measured_fraction_theta_full 0.984
_diffrn_measured_fraction_theta_max 0.979
_diffrn_measurement_device_type 'Nonius KappaCCD'
_diffrn_measurement_method \w/2\q
_diffrn_radiation_monochromator graphite
_diffrn_radiation_type 'Mo K\a'
_diffrn_radiation_wavelength 0.71073
_diffrn_reflns_av_R_equivalents 0.045
_diffrn_reflns_limit_h_max 11
_diffrn_reflns_limit_h_min -11
_diffrn_reflns_limit_k_max 21
_diffrn_reflns_limit_k_min -21
_diffrn_reflns_limit_l_max 22
_diffrn_reflns_limit_l_min -23
_diffrn_reflns_number 48447
_diffrn_reflns_theta_full 25.047
_diffrn_reflns_theta_max 26.090
_diffrn_reflns_theta_min 2.197
_diffrn_standards_number 0
_exptl_absorpt_coefficient_mu 0.501
_exptl_absorpt_correction_T_max 0.99
_exptl_absorpt_correction_T_min 0.98
_exptl_absorpt_correction_type multi-scan
_exptl_absorpt_process_details 'DENZO/SCALEPACK (Otwinowski & Minor, 1997)'
_exptl_crystal_colour orange
_exptl_crystal_density_diffrn 1.583
_exptl_crystal_description needle
_exptl_crystal_F_000 1380
_exptl_crystal_size_max 0.33
_exptl_crystal_size_mid 0.04
_exptl_crystal_size_min 0.01
_refine_diff_density_max 1.30
_refine_diff_density_min -1.00
_refine_ls_extinction_method None
_refine_ls_goodness_of_fit_ref 1.1505
_refine_ls_hydrogen_treatment constr
_refine_ls_matrix_type full
_refine_ls_number_parameters 811
_refine_ls_number_reflns 8253
_refine_ls_number_restraints 1469
_refine_ls_R_factor_all 0.0916
_refine_ls_R_factor_gt 0.0663
_refine_ls_shift/su_max 0.009247
_refine_ls_structure_factor_coef F
_refine_ls_weighting_details
;
Method, part 1, Chebychev polynomial, (Watkin, 1994, Prince, 1982)
[weight] = 1.0/[A~0~*T~0~(x)+A~1~*T~1~(x) ... +A~n-1~]*T~n-1~(x)]
where A~i~ are the Chebychev coefficients listed below and x= Fcalc/Fmax
Method = Robust Weighting (Prince, 1982)
W = [weight] * [1-(deltaF/6*sigmaF)^2^]^2^
A~i~ are:
1.66 1.64 1.06
;
_refine_ls_weighting_scheme calc
_refine_ls_wR_factor_all 0.0989
_refine_ls_wR_factor_gt 0.0758
_refine_ls_wR_factor_ref 0.0758
_reflns_limit_h_max 11
_reflns_limit_h_min -11
_reflns_limit_k_max 21
_reflns_limit_k_min -19
_reflns_limit_l_max 23
_reflns_limit_l_min 0
_reflns_number_gt 8253
_reflns_number_total 11040
_reflns_threshold_expression I>1.0\s(I)
_oxford_diffrn_Wilson_B_factor 0.00
_oxford_diffrn_Wilson_scale 0.00
_oxford_refine_ls_scale 0.2547(6)
_oxford_structure_analysis_title 'kh231_173k_0m in P-1'
_cod_data_source_file C0DT01216E.TXT
_cod_data_source_block kh231_173k
_cod_depositor_comments
;
The following automatic conversions were performed:
'_symmetry_cell_setting' value 'Triclinic' changed to 'triclinic'
according to '/home/saulius/struct/CIF-dictionaries/cif_core.dic'
dictionary named 'cif_core.dic' version 2.4.1 from 2010-06-29.

Automatic conversion script
Id: cif_fix_enum 1555 2011-01-17 13:19:09Z saulius 
;
_cod_original_sg_symbol_H-M 'P -1 '
_cod_database_code 7014842

loop_
_symmetry_equiv_pos_as_xyz
x,y,z
-x,-y,-z

loop_
_atom_site_label
_atom_site_type_symbol
_atom_site_fract_x
_atom_site_fract_y
_atom_site_fract_z
_atom_site_U_iso_or_equiv
_atom_site_occupancy
_atom_site_adp_type
_atom_site_refinement_flags_posn
_atom_site_refinement_flags_adp
_atom_site_refinement_flags_occupancy
_atom_site_disorder_assembly
_atom_site_disorder_group
_atom_site_attached_hydrogens
Co1 Co 1.05947(5) 0.33505(3) 0.35071(3) 0.0176 1.0000 Uani . . . . . .
N1 N 1.2166(3) 0.35521(18) 0.27294(17) 0.0212 1.0000 Uani . . . . . .
N2 N 0.9487(3) 0.39885(18) 0.27180(17) 0.0204 1.0000 Uani . . . . . .
N3 N 0.8707(3) 0.33289(18) 0.40674(16) 0.0197 1.0000 Uani . . . . . .
N4 N 1.0720(3) 0.43166(18) 0.38101(17) 0.0198 1.0000 Uani . . . . . .
N5 N 1.1663(3) 0.27627(18) 0.43230(17) 0.0200 1.0000 Uani . . . . . .
N6 N 1.0773(3) 0.22271(19) 0.34308(17) 0.0218 1.0000 Uani . . . . . .
N81 N 0.3638(5) 0.3982(3) 0.6326(2) 0.0506 1.0000 Uani . . . . . .
N83 N 0.0975(6) 0.3379(3) 0.7968(3) 0.0592 1.0000 Uani . . . . . .
N85 N 0.3539(4) 0.5276(3) 0.2765(3) 0.0530 1.0000 Uani . . . . . .
N87 N 0.3449(9) 0.1935(5) 0.1904(4) 0.0895 1.0000 Uani . . . . . .
N91 N 0.1577(13) -0.0482(9) 0.9506(7) 0.1587 1.0000 Uani . . . . . .
C1 C 1.3577(4) 0.3265(2) 0.2805(2) 0.0263 1.0000 Uani . . . . . .
C2 C 1.4611(4) 0.3475(3) 0.2215(2) 0.0321 1.0000 Uani . . . . . .
C3 C 1.4166(4) 0.3997(3) 0.1529(2) 0.0342 1.0000 Uani . . . . . .
C4 C 1.2698(4) 0.4298(3) 0.1442(2) 0.0300 1.0000 Uani . . . . . .
C5 C 1.1721(4) 0.4066(2) 0.2051(2) 0.0232 1.0000 Uani . . . . . .
C6 C 1.0132(4) 0.4349(2) 0.2052(2) 0.0212 1.0000 Uani . . . . . .
C7 C 0.9361(4) 0.4935(2) 0.1489(2) 0.0251 1.0000 Uani . . . . . .
C8 C 0.7860(4) 0.5152(2) 0.1635(2) 0.0253 1.0000 Uani . . . . . .
C9 C 0.7201(4) 0.4779(2) 0.2339(2) 0.0257 1.0000 Uani . . . . . .
C10 C 0.8041(4) 0.4215(2) 0.2872(2) 0.0220 1.0000 Uani . . . . . .
C11 C 0.7595(4) 0.3815(2) 0.3659(2) 0.0202 1.0000 Uani . . . . . .
C12 C 0.6193(4) 0.3942(2) 0.3981(2) 0.0271 1.0000 Uani . . . . . .
C13 C 0.5922(4) 0.3544(3) 0.4736(2) 0.0327 1.0000 Uani . . . . . .
C14 C 0.7052(4) 0.3010(2) 0.5143(2) 0.0282 1.0000 Uani . . . . . .
C15 C 0.8435(4) 0.2923(2) 0.4791(2) 0.0246 1.0000 Uani . . . . . .
C16 C 1.0178(4) 0.5132(2) 0.3476(2) 0.0240 1.0000 Uani . . . . . .
C17 C 1.0451(4) 0.5764(2) 0.3702(2) 0.0275 1.0000 Uani . . . . . .
C18 C 1.1299(4) 0.5549(2) 0.4287(2) 0.0298 1.0000 Uani . . . . . .
C19 C 1.1832(4) 0.4715(2) 0.4651(2) 0.0248 1.0000 Uani . . . . . .
C20 C 1.1516(4) 0.4106(2) 0.4405(2) 0.0203 1.0000 Uani . . . . . .
C21 C 1.1987(4) 0.3197(2) 0.4738(2) 0.0200 1.0000 Uani . . . . . .
C22 C 1.2656(4) 0.2784(2) 0.5382(2) 0.0228 1.0000 Uani . . . . . .
C23 C 1.3019(4) 0.1904(2) 0.5603(2) 0.0228 1.0000 Uani . . . . . .
C24 C 1.2631(4) 0.1461(2) 0.5183(2) 0.0242 1.0000 Uani . . . . . .
C25 C 1.1956(4) 0.1922(2) 0.4538(2) 0.0209 1.0000 Uani . . . . . .
C26 C 1.1424(4) 0.1613(2) 0.4011(2) 0.0225 1.0000 Uani . . . . . .
C27 C 1.1558(4) 0.0769(3) 0.4073(2) 0.0300 1.0000 Uani . . . . . .
C28 C 1.1004(4) 0.0572(3) 0.3533(3) 0.0330 1.0000 Uani . . . . . .
C29 C 1.0375(4) 0.1203(3) 0.2949(3) 0.0334 1.0000 Uani . . . . . .
C30 C 1.0272(4) 0.2026(3) 0.2909(2) 0.0267 1.0000 Uani . . . . . .
C31 C 0.7594(4) 0.6213(3) 0.0461(2) 0.0319 1.0000 Uani . . . . . .
C32 C 0.6370(5) 0.6875(3) 0.0089(2) 0.0350 1.0000 Uani . . . . . .
C33 C 0.4752(5) 0.8116(3) 0.0203(3) 0.0409 1.0000 Uani . . . . . .
C34 C 0.4196(5) 0.8667(3) 0.0721(3) 0.0440 1.0000 Uani . . . . . .
C35 C 0.4938(6) 0.9738(3) 0.1010(3) 0.0461 1.0000 Uani . . . . . .
C36 C 0.4217(5) 0.9724(3) 0.1781(3) 0.0412 1.0000 Uani . . . . . .
C37 C 0.4679(5) 0.9570(3) 0.3001(2) 0.0331 1.0000 Uani . . . . . .
C38 C 0.5826(5) 0.9351(2) 0.3526(2) 0.0300 1.0000 Uani . . . . . .
C81 C 0.4069(6) 0.3438(3) 0.6826(3) 0.0430 1.0000 Uani . . . . . .
C82 C 0.4625(7) 0.2736(4) 0.7448(3) 0.0604 1.0000 Uani . . . . . .
C83 C 0.1101(6) 0.2715(4) 0.8327(3) 0.0503 1.0000 Uani . . . . . .
C84 C 0.1300(9) 0.1852(4) 0.8801(5) 0.0885 1.0000 Uani . . . . . .
C85 C 0.3238(4) 0.5828(3) 0.2242(3) 0.0426 1.0000 Uani . . . . . .
C86 C 0.2892(7) 0.6509(4) 0.1580(4) 0.0661 1.0000 Uani . . . . . .
C87 C 0.4654(10) 0.1693(4) 0.1885(3) 0.0655 1.0000 Uani . . . . . .
C88 C 0.6237(9) 0.1355(5) 0.1873(4) 0.0805 1.0000 Uani . . . . . .
C91 C 0.0527(10) -0.0508(6) 0.9313(6) 0.0984 1.0000 Uani . . . . . .
C92 C -0.0737(11) -0.0590(7) 0.9125(6) 0.1126 1.0000 Uani . . . . . .
O1 O 0.6968(3) 0.57158(19) 0.11570(16) 0.0329 1.0000 Uani . . . . . .
O2 O 0.5771(3) 0.74005(19) 0.05620(16) 0.0367 1.0000 Uani . . . . . .
O3 O 0.5353(4) 0.8950(2) 0.08566(19) 0.0451 1.0000 Uani . . . . . .
O4 O 0.5294(3) 0.9433(2) 0.23031(17) 0.0387 1.0000 Uani . . . . . .
O5 O 0.6260(3) 0.84445(17) 0.37865(15) 0.0300 1.0000 Uani . . . . . .
P1 P 0.65010(11) 0.13606(6) 0.40626(6) 0.0282 1.0000 Uani . . . . . .
P2 P 0.93180(13) 0.16040(8) 0.70246(7) 0.0388 1.0000 Uani D U . . . .
P3 P 0.85064(14) 0.33513(9) 0.05673(8) 0.0495 1.0000 Uani D U . . . .
F1 F 0.6036(3) 0.0676(2) 0.47872(18) 0.0605 1.0000 Uani . . . . . .
F2 F 0.6936(3) 0.2048(2) 0.3316(2) 0.0629 1.0000 Uani . . . . . .
F3 F 0.5409(3) 0.20965(18) 0.43502(19) 0.0507 1.0000 Uani . . . . . .
F4 F 0.7552(3) 0.06321(18) 0.3756(2) 0.0515 1.0000 Uani . . . . . .
F5 F 0.5202(3) 0.13009(19) 0.36603(18) 0.0505 1.0000 Uani . . . . . .
F6 F 0.7781(3) 0.1428(2) 0.4449(2) 0.0609 1.0000 Uani . . . . . .
F11 F 0.9860(8) 0.0656(3) 0.7386(3) 0.1369 1.0000 Uani D U . . . .
F12 F 0.8767(7) 0.2550(3) 0.6621(3) 0.1328 1.0000 Uani D U . . . .
F13 F 0.7836(5) 0.1466(4) 0.6907(3) 0.1036 1.0000 Uani D U . . . .
F14 F 1.0761(5) 0.1794(4) 0.7119(3) 0.1270 1.0000 Uani D U . . . .
F15 F 0.8744(5) 0.1728(3) 0.7818(2) 0.1006 1.0000 Uani D U . . . .
F16 F 0.9852(6) 0.1458(4) 0.6228(2) 0.1124 1.0000 Uani D U . . . .
F21 F 0.7802(4) 0.3480(3) 0.1346(2) 0.0832 1.0000 Uani D U . . . .
F22 F 0.9203(5) 0.3265(4) -0.0230(3) 0.1094 1.0000 Uani D U . . . .
F23 F 0.9977(7) 0.3460(6) 0.0788(5) 0.0719 0.5000 Uani D U . . . .
F24 F 0.7109(6) 0.3141(5) 0.0452(4) 0.0570 0.5000 Uani D U . . . .
F25 F 0.9049(10) 0.2371(4) 0.0981(5) 0.0978 0.5000 Uani D U . . . .
F26 F 0.8011(12) 0.4311(4) 0.0274(6) 0.0996 0.5000 Uani D U . . . .
F33 F 0.8849(10) 0.4266(4) 0.0253(5) 0.0816 0.5000 Uani D U . . . .
F34 F 0.8065(14) 0.2516(6) 0.0719(7) 0.1274 0.5000 Uani D U . . . .
F35 F 0.7012(7) 0.3795(8) 0.0183(5) 0.1131 0.5000 Uani D U . . . .
F36 F 0.9990(8) 0.3010(7) 0.0856(6) 0.1102 0.5000 Uani D U . . . .
H11 H 1.3882 0.2904 0.3264 0.0324 1.0000 Uiso R . . . . .
H21 H 1.5584 0.3256 0.2281 0.0383 1.0000 Uiso R . . . . .
H31 H 1.4842 0.4149 0.1128 0.0390 1.0000 Uiso R . . . . .
H41 H 1.2372 0.4645 0.0984 0.0368 1.0000 Uiso R . . . . .
H71 H 0.9814 0.5181 0.1031 0.0299 1.0000 Uiso R . . . . .
H91 H 0.6204 0.4928 0.2430 0.0319 1.0000 Uiso R . . . . .
H121 H 0.5441 0.4289 0.3693 0.0356 1.0000 Uiso R . . . . .
H131 H 0.4989 0.3633 0.4971 0.0398 1.0000 Uiso R . . . . .
H141 H 0.6894 0.2716 0.5642 0.0361 1.0000 Uiso R . . . . .
H151 H 0.9204 0.2575 0.5065 0.0324 1.0000 Uiso R . . . . .
H161 H 0.9607 0.5277 0.3081 0.0284 1.0000 Uiso R . . . . .
H171 H 1.0060 0.6322 0.3460 0.0338 1.0000 Uiso R . . . . .
H181 H 1.1522 0.5962 0.4444 0.0369 1.0000 Uiso R . . . . .
H191 H 1.2396 0.4563 0.5051 0.0328 1.0000 Uiso R . . . . .
H221 H 1.2859 0.3076 0.5674 0.0280 1.0000 Uiso R . . . . .
H241 H 1.2828 0.0882 0.5328 0.0308 1.0000 Uiso R . . . . .
H271 H 1.2002 0.0346 0.4468 0.0390 1.0000 Uiso R . . . . .
H281 H 1.1066 0.0011 0.3569 0.0419 1.0000 Uiso R . . . . .
H291 H 1.0018 0.1082 0.2578 0.0427 1.0000 Uiso R . . . . .
H301 H 0.9842 0.2453 0.2512 0.0356 1.0000 Uiso R . . . . .
H311 H 0.8265 0.6475 0.0582 0.0368 1.0000 Uiso R . . . . .
H312 H 0.8097 0.5863 0.0140 0.0373 1.0000 Uiso R . . . . .
H321 H 0.6750 0.7208 -0.0392 0.0423 1.0000 Uiso R . . . . .
H322 H 0.5641 0.6623 0.0005 0.0421 1.0000 Uiso R . . . . .
H331 H 0.5221 0.8430 -0.0266 0.0509 1.0000 Uiso R . . . . .
H332 H 0.3941 0.7945 0.0084 0.0510 1.0000 Uiso R . . . . .
H341 H 0.3451 0.9144 0.0480 0.0559 1.0000 Uiso R . . . . .
H342 H 0.3768 0.8350 0.1197 0.0559 1.0000 Uiso R . . . . .
H351 H 0.5804 0.9965 0.0951 0.0613 1.0000 Uiso R . . . . .
H352 H 0.4252 1.0123 0.0649 0.0610 1.0000 Uiso R . . . . .
H361 H 0.3676 1.0291 0.1777 0.0539 1.0000 Uiso R . . . . .
H362 H 0.3538 0.9349 0.1916 0.0537 1.0000 Uiso R . . . . .
H371 H 0.4199 1.0166 0.2918 0.0421 1.0000 Uiso R . . . . .
H372 H 0.3971 0.9222 0.3226 0.0421 1.0000 Uiso R . . . . .
H381 H 0.5445 0.9569 0.3953 0.0390 1.0000 Uiso R . . . . .
H382 H 0.6654 0.9576 0.3267 0.0389 1.0000 Uiso R . . . . .
H821 H 0.4334 0.2896 0.7905 0.0870 1.0000 Uiso R . . . . .
H822 H 0.5661 0.2586 0.7375 0.0870 1.0000 Uiso R . . . . .
H823 H 0.4238 0.2266 0.7475 0.0871 1.0000 Uiso R . . . . .
H841 H 0.0405 0.1763 0.9090 0.1282 1.0000 Uiso R . . . . .
H842 H 0.2024 0.1743 0.9142 0.1280 1.0000 Uiso R . . . . .
H843 H 0.1606 0.1471 0.8499 0.1280 1.0000 Uiso R . . . . .
H861 H 0.2407 0.7002 0.1722 0.0941 1.0000 Uiso R . . . . .
H862 H 0.3751 0.6611 0.1270 0.0941 1.0000 Uiso R . . . . .
H863 H 0.2275 0.6387 0.1305 0.0941 1.0000 Uiso R . . . . .
H881 H 0.6706 0.1723 0.1468 0.1231 1.0000 Uiso R . . . . .
H882 H 0.6581 0.1319 0.2338 0.1231 1.0000 Uiso R . . . . .
H883 H 0.6510 0.0801 0.1793 0.1231 1.0000 Uiso R . . . . .
H921 H -0.0931 -0.0230 0.8620 0.1792 1.0000 Uiso R . . . . .
H922 H -0.1535 -0.0426 0.9487 0.1793 1.0000 Uiso R . . . . .
H923 H -0.0663 -0.1174 0.9148 0.1793 1.0000 Uiso R . . . . .

loop_
_atom_site_aniso_label
_atom_site_aniso_U_11
_atom_site_aniso_U_22
_atom_site_aniso_U_33
_atom_site_aniso_U_23
_atom_site_aniso_U_13
_atom_site_aniso_U_12
Co1 0.0158(2) 0.0195(2) 0.0189(2) -0.00802(17) 0.00138(16) -0.00481(17)
N1 0.0195(14) 0.0209(14) 0.0241(15) -0.0085(12) -0.0005(11) -0.0045(11)
N2 0.0165(13) 0.0221(14) 0.0227(14) -0.0069(11) 0.0003(11) -0.0049(11)
N3 0.0206(14) 0.0204(14) 0.0208(14) -0.0088(11) 0.0023(11) -0.0083(11)
N4 0.0163(13) 0.0202(14) 0.0232(15) -0.0077(11) 0.0024(11) -0.0051(11)
N5 0.0174(13) 0.0210(14) 0.0225(14) -0.0087(11) 0.0014(11) -0.0049(11)
N6 0.0183(14) 0.0248(15) 0.0249(15) -0.0115(12) 0.0007(11) -0.0056(11)
N81 0.066(3) 0.054(2) 0.039(2) -0.019(2) -0.012(2) -0.015(2)
N83 0.075(3) 0.053(3) 0.050(3) -0.009(2) -0.010(2) -0.018(2)
N85 0.032(2) 0.066(3) 0.056(3) -0.021(2) 0.0044(18) -0.0034(19)
N87 0.110(4) 0.085(4) 0.080(4) -0.021(3) -0.004(4) -0.036(4)
N91 0.137(6) 0.198(8) 0.146(7) -0.047(6) -0.044(6) -0.029(6)
C1 0.0186(16) 0.0280(18) 0.0301(19) -0.0083(15) -0.0018(14) -0.0016(14)
C2 0.0185(17) 0.035(2) 0.038(2) -0.0104(17) 0.0032(15) -0.0023(15)
C3 0.0231(18) 0.041(2) 0.032(2) -0.0084(17) 0.0107(15) -0.0075(16)
C4 0.0280(19) 0.035(2) 0.0251(19) -0.0091(16) 0.0041(15) -0.0080(16)
C5 0.0177(16) 0.0281(18) 0.0258(18) -0.0138(14) 0.0010(13) -0.0028(13)
C6 0.0199(16) 0.0236(16) 0.0228(17) -0.0101(14) 0.0013(13) -0.0071(13)
C7 0.0248(17) 0.0297(18) 0.0203(17) -0.0086(14) 0.0031(14) -0.0065(14)
C8 0.0217(17) 0.0283(18) 0.0260(18) -0.0089(15) -0.0020(14) -0.0046(14)
C9 0.0178(16) 0.0313(19) 0.0282(18) -0.0088(15) -0.0019(14) -0.0059(14)
C10 0.0192(16) 0.0257(17) 0.0248(18) -0.0121(14) 0.0032(13) -0.0086(13)
C11 0.0209(16) 0.0187(15) 0.0238(17) -0.0089(13) 0.0026(13) -0.0087(13)
C12 0.0178(16) 0.0327(19) 0.0302(19) -0.0089(15) 0.0029(14) -0.0080(14)
C13 0.0215(18) 0.045(2) 0.034(2) -0.0142(18) 0.0112(15) -0.0165(16)
C14 0.0322(19) 0.0307(19) 0.0224(18) -0.0068(15) 0.0062(15) -0.0144(16)
C15 0.0256(18) 0.0286(18) 0.0230(18) -0.0097(14) 0.0029(14) -0.0121(14)
C16 0.0200(16) 0.0252(17) 0.0262(18) -0.0095(14) 0.0030(13) -0.0044(13)
C17 0.0286(18) 0.0189(17) 0.034(2) -0.0082(15) 0.0043(15) -0.0070(14)
C18 0.034(2) 0.0286(19) 0.034(2) -0.0177(16) 0.0052(16) -0.0135(16)
C19 0.0206(16) 0.0303(18) 0.0291(19) -0.0157(15) 0.0024(14) -0.0090(14)
C20 0.0168(15) 0.0239(17) 0.0213(16) -0.0095(13) 0.0050(12) -0.0070(13)
C21 0.0182(15) 0.0234(17) 0.0221(17) -0.0096(13) 0.0042(13) -0.0106(13)
C22 0.0221(17) 0.0284(18) 0.0215(17) -0.0104(14) 0.0021(13) -0.0105(14)
C23 0.0187(16) 0.0294(18) 0.0207(17) -0.0069(14) -0.0017(13) -0.0063(14)
C24 0.0202(16) 0.0253(17) 0.0268(18) -0.0076(14) 0.0025(14) -0.0072(14)
C25 0.0160(15) 0.0222(16) 0.0250(17) -0.0089(14) 0.0018(13) -0.0049(13)
C26 0.0184(16) 0.0234(17) 0.0274(18) -0.0101(14) 0.0013(13) -0.0064(13)
C27 0.0287(19) 0.0271(19) 0.038(2) -0.0139(16) -0.0028(16) -0.0066(15)
C28 0.0293(19) 0.0262(19) 0.051(3) -0.0222(18) -0.0013(17) -0.0059(15)
C29 0.031(2) 0.040(2) 0.041(2) -0.0246(19) -0.0018(17) -0.0117(17)
C30 0.0226(17) 0.0332(19) 0.0285(19) -0.0149(16) -0.0021(14) -0.0059(15)
C31 0.0309(19) 0.036(2) 0.0234(19) -0.0036(16) 0.0006(15) -0.0058(16)
C32 0.041(2) 0.036(2) 0.0259(19) -0.0093(16) -0.0060(17) -0.0030(18)
C33 0.051(3) 0.036(2) 0.034(2) -0.0116(18) -0.0103(19) -0.0005(19)
C34 0.049(3) 0.040(2) 0.042(2) -0.014(2) -0.008(2) -0.003(2)
C35 0.065(3) 0.037(2) 0.036(2) -0.0084(19) -0.010(2) -0.011(2)
C36 0.044(2) 0.042(2) 0.040(2) -0.0142(19) -0.0135(19) -0.0034(19)
C37 0.035(2) 0.034(2) 0.027(2) -0.0057(16) -0.0061(16) -0.0033(17)
C38 0.037(2) 0.0260(19) 0.0258(19) -0.0057(15) -0.0063(16) -0.0057(16)
C81 0.051(3) 0.051(3) 0.037(2) -0.027(2) -0.003(2) -0.011(2)
C82 0.059(3) 0.063(3) 0.050(3) -0.012(3) -0.009(2) 0.000(3)
C83 0.049(3) 0.052(3) 0.051(3) -0.010(2) -0.012(2) -0.013(2)
C84 0.086(4) 0.057(4) 0.109(5) 0.021(4) -0.050(4) -0.024(3)
C85 0.0194(19) 0.058(3) 0.055(3) -0.025(2) 0.0052(19) -0.0114(19)
C86 0.057(3) 0.060(3) 0.073(4) -0.014(3) -0.003(3) -0.008(3)
C87 0.106(4) 0.060(3) 0.040(3) -0.018(3) 0.008(3) -0.040(3)
C88 0.126(5) 0.077(4) 0.047(3) -0.017(3) 0.012(3) -0.049(4)
C91 0.078(4) 0.105(5) 0.113(6) -0.021(5) -0.043(4) -0.014(4)
C92 0.112(5) 0.114(6) 0.103(6) -0.028(5) -0.034(5) 0.001(5)
O1 0.0251(13) 0.0387(15) 0.0260(14) 0.0010(12) -0.0032(11) -0.0042(11)
O2 0.0459(17) 0.0340(15) 0.0264(14) -0.0084(12) -0.0079(12) 0.0001(13)
O3 0.0534(19) 0.0442(18) 0.0422(18) -0.0194(15) -0.0049(15) -0.0097(15)
O4 0.0432(17) 0.0398(16) 0.0304(15) -0.0076(13) -0.0112(13) -0.0030(13)
O5 0.0362(15) 0.0274(13) 0.0271(14) -0.0053(11) -0.0095(11) -0.0076(11)
P1 0.0244(5) 0.0248(5) 0.0361(6) -0.0105(4) -0.0011(4) -0.0054(4)
P2 0.0417(6) 0.0416(6) 0.0336(6) -0.0113(5) 0.0056(5) -0.0152(5)
P3 0.0427(7) 0.0658(8) 0.0550(8) -0.0361(7) 0.0211(6) -0.0300(6)
F1 0.0508(17) 0.0550(18) 0.0520(18) 0.0113(14) 0.0010(14) -0.0074(14)
F2 0.0499(17) 0.0534(18) 0.063(2) 0.0076(15) 0.0113(14) -0.0125(14)
F3 0.0374(14) 0.0451(15) 0.078(2) -0.0378(15) 0.0076(13) -0.0059(12)
F4 0.0340(13) 0.0431(15) 0.086(2) -0.0384(15) 0.0048(14) -0.0052(11)
F5 0.0375(14) 0.0576(17) 0.0639(19) -0.0255(14) -0.0152(13) -0.0070(12)
F6 0.0432(16) 0.072(2) 0.086(2) -0.0448(18) -0.0204(16) -0.0088(14)
F11 0.219(4) 0.074(3) 0.093(3) -0.020(2) -0.045(3) 0.025(3)
F12 0.203(4) 0.059(2) 0.147(4) -0.002(2) -0.088(4) -0.037(3)
F13 0.093(3) 0.143(4) 0.108(3) -0.055(3) -0.001(2) -0.064(3)
F14 0.075(3) 0.207(5) 0.114(3) -0.042(3) -0.011(2) -0.060(3)
F15 0.106(3) 0.140(4) 0.072(2) -0.069(2) 0.017(2) -0.022(3)
F16 0.114(3) 0.163(4) 0.052(2) -0.040(2) 0.016(2) -0.020(3)
F21 0.072(2) 0.128(3) 0.072(2) -0.056(2) 0.0370(17) -0.053(2)
F22 0.083(2) 0.188(4) 0.098(3) -0.093(3) 0.041(2) -0.067(3)
F23 0.052(3) 0.115(5) 0.080(4) -0.061(4) 0.014(3) -0.043(3)
F24 0.039(3) 0.087(4) 0.063(3) -0.032(3) 0.001(2) -0.034(3)
F25 0.076(4) 0.075(4) 0.154(5) -0.043(4) -0.039(4) -0.006(3)
F26 0.121(5) 0.077(4) 0.102(5) -0.010(4) -0.027(5) -0.034(4)
F33 0.081(4) 0.089(4) 0.068(4) -0.019(3) 0.032(4) -0.034(4)
F34 0.135(5) 0.122(5) 0.149(6) -0.063(4) 0.046(5) -0.074(4)
F35 0.061(4) 0.187(6) 0.101(5) -0.063(5) 0.015(4) -0.031(4)
F36 0.066(4) 0.138(6) 0.086(5) -0.003(5) 0.006(4) 0.003(4)

loop_
_atom_type_symbol
_atom_type_scat_dispersion_real
_atom_type_scat_dispersion_imag
_atom_type_scat_Cromer_Mann_a1
_atom_type_scat_Cromer_Mann_b1
_atom_type_scat_Cromer_Mann_a2
_atom_type_scat_Cromer_Mann_b2
_atom_type_scat_Cromer_Mann_a3
_atom_type_scat_Cromer_Mann_b3
_atom_type_scat_Cromer_Mann_a4
_atom_type_scat_Cromer_Mann_b4
_atom_type_scat_Cromer_Mann_c
_atom_type_scat_source
C 0.0033 0.0016 2.3100 20.8439 1.0200 10.2075 1.5886 0.5687 0.8650 51.6512 0.2156 'International Tables Vol C 4.2.6.8 and 6.1.1.4'
H 0.0000 0.0000 0.4930 10.5109 0.3229 26.1257 0.1402 3.1424 0.0408 57.7998 0.0030 'International Tables Vol C 4.2.6.8 and 6.1.1.4'
N 0.0061 0.0033 12.2126 0.0057 3.1322 9.8933 2.0125 28.9975 1.1663 0.5826 -11.5290 'International Tables Vol C 4.2.6.8 and 6.1.1.4'
O 0.0106 0.0060 3.0485 13.2771 2.2868 5.7011 1.5463 0.3239 0.8670 32.9089 0.2508 'International Tables Vol C 4.2.6.8 and 6.1.1.4'
F 0.0171 0.0103 3.5392 10.2825 2.6412 4.2944 1.5170 0.2615 1.0243 26.1476 0.2776 'International Tables Vol C 4.2.6.8 and 6.1.1.4'
P 0.1023 0.0942 6.4345 1.9067 4.1791 27.1570 1.7800 0.5260 1.4908 68.1645 1.1149 'International Tables Vol C 4.2.6.8 and 6.1.1.4'
Co 0.3494 0.9721 12.2841 4.2791 7.3409 0.2784 4.0034 13.5359 2.3488 71.1692 1.0118 'International Tables Vol C 4.2.6.8 and 6.1.1.4'

loop_
_geom_angle_atom_site_label_1
_geom_angle_site_symmetry_1
_geom_angle_atom_site_label_2
_geom_angle_site_symmetry_2
_geom_angle_atom_site_label_3
_geom_angle_site_symmetry_3
_geom_angle
_geom_angle_publ_flag
N1 . Co1 . N2 . 82.22(12) yes
N1 . Co1 . N3 . 164.74(12) yes
N2 . Co1 . N3 . 82.52(13) yes
N1 . Co1 . N4 . 89.89(12) yes
N2 . Co1 . N4 . 94.45(13) yes
N3 . Co1 . N4 . 91.18(12) yes
N1 . Co1 . N5 . 99.12(13) yes
N2 . Co1 . N5 . 176.63(13) yes
N3 . Co1 . N5 . 96.11(13) yes
N4 . Co1 . N5 . 82.48(12) yes
N1 . Co1 . N6 . 92.34(12) yes
N2 . Co1 . N6 . 100.74(13) yes
N3 . Co1 . N6 . 90.61(12) yes
N4 . Co1 . N6 . 164.81(13) yes
N5 . Co1 . N6 . 82.33(13) yes
Co1 . N1 . C1 . 127.1(3) yes
Co1 . N1 . C5 . 113.8(2) yes
C1 . N1 . C5 . 119.1(3) yes
Co1 . N2 . C6 . 119.5(2) yes
Co1 . N2 . C10 . 118.2(2) yes
C6 . N2 . C10 . 120.9(3) yes
Co1 . N3 . C11 . 113.5(2) yes
Co1 . N3 . C15 . 127.1(3) yes
C11 . N3 . C15 . 119.3(3) yes
Co1 . N4 . C16 . 127.3(2) yes
Co1 . N4 . C20 . 113.5(2) yes
C16 . N4 . C20 . 119.1(3) yes
Co1 . N5 . C21 . 118.6(2) yes
Co1 . N5 . C25 . 119.5(2) yes
C21 . N5 . C25 . 121.5(3) yes
Co1 . N6 . C26 . 112.9(2) yes
Co1 . N6 . C30 . 126.9(3) yes
C26 . N6 . C30 . 120.1(3) yes
N1 . C1 . C2 . 122.2(4) yes
N1 . C1 . H11 . 119.2 no
C2 . C1 . H11 . 118.6 no
C1 . C2 . C3 . 118.9(4) yes
C1 . C2 . H21 . 120.3 no
C3 . C2 . H21 . 120.8 no
C2 . C3 . C4 . 119.5(4) yes
C2 . C3 . H31 . 120.3 no
C4 . C3 . H31 . 120.1 no
C3 . C4 . C5 . 118.8(4) yes
C3 . C4 . H41 . 121.1 no
C5 . C4 . H41 . 120.1 no
C4 . C5 . N1 . 121.5(3) yes
C4 . C5 . C6 . 125.2(3) yes
N1 . C5 . C6 . 113.3(3) yes
C5 . C6 . N2 . 110.7(3) yes
C5 . C6 . C7 . 127.3(3) yes
N2 . C6 . C7 . 121.8(3) yes
C6 . C7 . C8 . 117.5(3) yes
C6 . C7 . H71 . 121.3 no
C8 . C7 . H71 . 121.1 no
C7 . C8 . C9 . 120.0(3) yes
C7 . C8 . O1 . 124.9(3) yes
C9 . C8 . O1 . 115.0(3) yes
C8 . C9 . C10 . 118.9(3) yes
C8 . C9 . H91 . 119.4 no
C10 . C9 . H91 . 121.7 no
C9 . C10 . N2 . 120.6(3) yes
C9 . C10 . C11 . 127.8(3) yes
N2 . C10 . C11 . 111.5(3) yes
C10 . C11 . N3 . 113.7(3) yes
C10 . C11 . C12 . 124.5(3) yes
N3 . C11 . C12 . 121.6(3) yes
C11 . C12 . C13 . 118.8(4) yes
C11 . C12 . H121 . 120.5 no
C13 . C12 . H121 . 120.7 no
C12 . C13 . C14 . 119.4(3) yes
C12 . C13 . H131 . 120.5 no
C14 . C13 . H131 . 120.2 no
C13 . C14 . C15 . 119.0(4) yes
C13 . C14 . H141 . 121.1 no
C15 . C14 . H141 . 119.9 no
C14 . C15 . N3 . 121.7(4) yes
C14 . C15 . H151 . 119.5 no
N3 . C15 . H151 . 118.8 no
N4 . C16 . C17 . 121.9(4) yes
N4 . C16 . H161 . 119.3 no
C17 . C16 . H161 . 118.8 no
C16 . C17 . C18 . 118.8(4) yes
C16 . C17 . H171 . 119.9 no
C18 . C17 . H171 . 121.2 no
C17 . C18 . C19 . 120.1(3) yes
C17 . C18 . H181 . 120.8 no
C19 . C18 . H181 . 119.1 no
C18 . C19 . C20 . 118.7(4) yes
C18 . C19 . H191 . 120.8 no
C20 . C19 . H191 . 120.5 no
C19 . C20 . N4 . 121.3(3) yes
C19 . C20 . C21 . 125.1(3) yes
N4 . C20 . C21 . 113.6(3) yes
C20 . C21 . N5 . 111.5(3) yes
C20 . C21 . C22 . 128.1(3) yes
N5 . C21 . C22 . 120.4(3) yes
C21 . C22 . C23 . 119.0(3) yes
C21 . C22 . H221 . 120.9 no
C23 . C22 . H221 . 120.1 no
C22 . C23 . O5 2_766 114.9(3) yes
C22 . C23 . C24 . 120.0(3) yes
O5 2_766 C23 . C24 . 125.1(3) yes
C23 . C24 . C25 . 117.6(3) yes
C23 . C24 . H241 . 121.6 no
C25 . C24 . H241 . 120.9 no
C24 . C25 . N5 . 121.4(3) yes
C24 . C25 . C26 . 128.2(3) yes
N5 . C25 . C26 . 110.4(3) yes
C25 . C26 . N6 . 114.4(3) yes
C25 . C26 . C27 . 124.9(3) yes
N6 . C26 . C27 . 120.7(3) yes
C26 . C27 . C28 . 118.5(4) yes
C26 . C27 . H271 . 121.2 no
C28 . C27 . H271 . 120.4 no
C27 . C28 . C29 . 119.5(4) yes
C27 . C28 . H281 . 119.9 no
C29 . C28 . H281 . 120.6 no
C28 . C29 . C30 . 120.0(4) yes
C28 . C29 . H291 . 120.7 no
C30 . C29 . H291 . 119.2 no
C29 . C30 . N6 . 121.2(4) yes
C29 . C30 . H301 . 119.8 no
N6 . C30 . H301 . 118.9 no
C32 . C31 . O1 . 106.5(3) yes
C32 . C31 . H311 . 109.6 no
O1 . C31 . H311 . 108.8 no
C32 . C31 . H312 . 111.4 no
O1 . C31 . H312 . 110.8 no
H311 . C31 . H312 . 109.5 no
C31 . C32 . O2 . 108.1(3) yes
C31 . C32 . H321 . 108.6 no
O2 . C32 . H321 . 109.2 no
C31 . C32 . H322 . 110.8 no
O2 . C32 . H322 . 110.4 no
H321 . C32 . H322 . 109.8 no
C34 . C33 . O2 . 109.3(4) yes
C34 . C33 . H331 . 109.6 no
O2 . C33 . H331 . 109.1 no
C34 . C33 . H332 . 109.4 no
O2 . C33 . H332 . 110.1 no
H331 . C33 . H332 . 109.3 no
C33 . C34 . O3 . 109.2(4) yes
C33 . C34 . H341 . 108.7 no
O3 . C34 . H341 . 110.4 no
C33 . C34 . H342 . 109.9 no
O3 . C34 . H342 . 110.0 no
H341 . C34 . H342 . 108.7 no
C36 . C35 . O3 . 115.3(4) yes
C36 . C35 . H351 . 107.3 no
O3 . C35 . H351 . 108.9 no
C36 . C35 . H352 . 106.8 no
O3 . C35 . H352 . 108.7 no
H351 . C35 . H352 . 109.7 no
C35 . C36 . O4 . 108.9(4) yes
C35 . C36 . H361 . 109.1 no
O4 . C36 . H361 . 110.4 no
C35 . C36 . H362 . 109.0 no
O4 . C36 . H362 . 110.7 no
H361 . C36 . H362 . 108.9 no
C38 . C37 . O4 . 110.2(3) yes
C38 . C37 . H371 . 108.8 no
O4 . C37 . H371 . 109.1 no
C38 . C37 . H372 . 109.4 no
O4 . C37 . H372 . 109.7 no
H371 . C37 . H372 . 109.6 no
C37 . C38 . O5 . 107.6(3) yes
C37 . C38 . H381 . 109.9 no
O5 . C38 . H381 . 109.5 no
C37 . C38 . H382 . 110.6 no
O5 . C38 . H382 . 109.3 no
H381 . C38 . H382 . 109.9 no
N81 . C81 . C82 . 178.7(5) yes
C81 . C82 . H821 . 108.5 no
C81 . C82 . H822 . 109.9 no
H821 . C82 . H822 . 109.8 no
C81 . C82 . H823 . 109.4 no
H821 . C82 . H823 . 109.6 no
H822 . C82 . H823 . 109.6 no
N83 . C83 . C84 . 178.5(6) yes
C83 . C84 . H841 . 109.6 no
C83 . C84 . H842 . 109.6 no
H841 . C84 . H842 . 109.0 no
C83 . C84 . H843 . 110.4 no
H841 . C84 . H843 . 109.3 no
H842 . C84 . H843 . 108.9 no
N85 . C85 . C86 . 178.6(5) yes
C85 . C86 . H861 . 109.3 no
C85 . C86 . H862 . 110.2 no
H861 . C86 . H862 . 108.8 no
C85 . C86 . H863 . 110.3 no
H861 . C86 . H863 . 108.6 no
H862 . C86 . H863 . 109.7 no
N87 . C87 . C88 . 178.6(7) yes
C87 . C88 . H881 . 109.1 no
C87 . C88 . H882 . 110.6 no
H881 . C88 . H882 . 108.5 no
C87 . C88 . H883 . 111.8 no
H881 . C88 . H883 . 107.9 no
H882 . C88 . H883 . 108.8 no
N91 . C91 . C92 . 175.9(13) yes
C91 . C92 . H921 . 110.0 no
C91 . C92 . H922 . 109.0 no
H921 . C92 . H922 . 109.3 no
C91 . C92 . H923 . 109.8 no
H921 . C92 . H923 . 109.8 no
H922 . C92 . H923 . 108.9 no
C31 . O1 . C8 . 117.8(3) yes
C32 . O2 . C33 . 111.7(3) yes
C35 . O3 . C34 . 114.2(4) yes
C36 . O4 . C37 . 109.9(3) yes
C38 . O5 . C23 2_766 118.5(3) yes
F1 . P1 . F2 . 178.2(2) yes
F1 . P1 . F3 . 90.96(18) yes
F2 . P1 . F3 . 89.22(18) yes
F1 . P1 . F4 . 89.53(18) yes
F2 . P1 . F4 . 90.23(18) yes
F3 . P1 . F4 . 178.10(18) yes
F1 . P1 . F5 . 88.48(18) yes
F2 . P1 . F5 . 89.77(19) yes
F3 . P1 . F5 . 87.92(16) yes
F4 . P1 . F5 . 90.26(16) yes
F1 . P1 . F6 . 92.2(2) yes
F2 . P1 . F6 . 89.5(2) yes
F3 . P1 . F6 . 92.07(17) yes
F4 . P1 . F6 . 89.75(16) yes
F5 . P1 . F6 . 179.3(2) yes
F11 . P2 . F12 . 177.0(3) yes
F11 . P2 . F13 . 91.1(4) yes
F12 . P2 . F13 . 87.6(3) yes
F11 . P2 . F14 . 92.1(4) yes
F12 . P2 . F14 . 89.2(3) yes
F13 . P2 . F14 . 176.8(3) yes
F11 . P2 . F15 . 90.4(3) yes
F12 . P2 . F15 . 92.3(3) yes
F13 . P2 . F15 . 92.0(3) yes
F14 . P2 . F15 . 88.1(3) yes
F11 . P2 . F16 . 88.7(3) yes
F12 . P2 . F16 . 88.6(3) yes
F13 . P2 . F16 . 85.9(3) yes
F14 . P2 . F16 . 94.0(3) yes
F15 . P2 . F16 . 177.7(3) yes
F21 . P3 . F22 . 177.5(3) yes
F21 . P3 . F23 . 86.8(3) yes
F22 . P3 . F23 . 92.9(3) yes
F21 . P3 . F24 . 89.4(3) yes
F22 . P3 . F24 . 91.2(3) yes
F23 . P3 . F24 . 172.2(5) yes
F21 . P3 . F25 . 88.8(4) yes
F22 . P3 . F25 . 93.7(4) yes
F23 . P3 . F25 . 85.8(4) yes
F24 . P3 . F25 . 87.2(4) yes
F21 . P3 . F26 . 84.4(4) yes
F22 . P3 . F26 . 93.1(5) yes
F23 . P3 . F26 . 89.6(5) yes
F24 . P3 . F26 . 96.9(5) yes
F25 . P3 . F26 . 172.0(5) yes
F21 . P3 . F33 . 93.9(3) yes
F22 . P3 . F33 . 83.7(3) yes
F21 . P3 . F34 . 93.8(4) yes
F22 . P3 . F34 . 88.5(4) yes
F21 . P3 . F35 . 92.0(4) yes
F22 . P3 . F35 . 87.0(4) yes
F21 . P3 . F36 . 91.8(4) yes
F22 . P3 . F36 . 89.1(4) yes
F33 . P3 . F34 . 168.8(6) yes
F33 . P3 . F35 . 85.0(5) yes
F34 . P3 . F35 . 86.7(6) yes
F33 . P3 . F36 . 89.2(5) yes
F34 . P3 . F36 . 98.7(7) yes
F35 . P3 . F36 . 173.3(6) yes

loop_
_geom_bond_atom_site_label_1
_geom_bond_site_symmetry_1
_geom_bond_atom_site_label_2
_geom_bond_site_symmetry_2
_geom_bond_distance
_geom_bond_publ_flag
Co1 . N1 . 1.944(3) yes
Co1 . N2 . 1.849(3) yes
Co1 . N3 . 1.951(3) yes
Co1 . N4 . 1.957(3) yes
Co1 . N5 . 1.850(3) yes
Co1 . N6 . 1.946(3) yes
N1 . C1 . 1.335(5) yes
N1 . C5 . 1.363(5) yes
N2 . C6 . 1.340(5) yes
N2 . C10 . 1.355(4) yes
N3 . C11 . 1.353(5) yes
N3 . C15 . 1.336(5) yes
N4 . C16 . 1.344(5) yes
N4 . C20 . 1.358(5) yes
N5 . C21 . 1.354(4) yes
N5 . C25 . 1.339(5) yes
N6 . C26 . 1.360(5) yes
N6 . C30 . 1.331(5) yes
N81 . C81 . 1.141(7) yes
N83 . C83 . 1.115(7) yes
N85 . C85 . 1.145(7) yes
N87 . C87 . 1.126(10) yes
N91 . C91 . 1.144(12) yes
C1 . C2 . 1.387(5) yes
C1 . H11 . 0.931 no
C2 . C3 . 1.378(6) yes
C2 . H21 . 0.928 no
C3 . C4 . 1.392(6) yes
C3 . H31 . 0.930 no
C4 . C5 . 1.383(5) yes
C4 . H41 . 0.928 no
C5 . C6 . 1.481(5) yes
C6 . C7 . 1.371(5) yes
C7 . C8 . 1.400(5) yes
C7 . H71 . 0.924 no
C8 . C9 . 1.404(5) yes
C8 . O1 . 1.324(5) yes
C9 . C10 . 1.357(5) yes
C9 . H91 . 0.929 no
C10 . C11 . 1.465(5) yes
C11 . C12 . 1.380(5) yes
C12 . C13 . 1.380(6) yes
C12 . H121 . 0.934 no
C13 . C14 . 1.386(6) yes
C13 . H131 . 0.932 no
C14 . C15 . 1.380(5) yes
C14 . H141 . 0.923 no
C15 . H151 . 0.932 no
C16 . C17 . 1.383(5) yes
C16 . H161 . 0.926 no
C17 . C18 . 1.376(6) yes
C17 . H171 . 0.928 no
C18 . C19 . 1.380(6) yes
C18 . H181 . 0.934 no
C19 . C20 . 1.389(5) yes
C19 . H191 . 0.928 no
C20 . C21 . 1.467(5) yes
C21 . C22 . 1.362(5) yes
C22 . C23 . 1.403(5) yes
C22 . H221 . 0.922 no
C23 . O5 2_766 1.328(4) yes
C23 . C24 . 1.403(5) yes
C24 . C25 . 1.380(5) yes
C24 . H241 . 0.923 no
C25 . C26 . 1.470(5) yes
C26 . C27 . 1.394(5) yes
C27 . C28 . 1.384(6) yes
C27 . H271 . 0.929 no
C28 . C29 . 1.368(6) yes
C28 . H281 . 0.932 no
C29 . C30 . 1.373(6) yes
C29 . H291 . 0.924 no
C30 . H301 . 0.929 no
C31 . C32 . 1.498(6) yes
C31 . O1 . 1.453(5) yes
C31 . H311 . 0.970 no
C31 . H312 . 0.970 no
C32 . O2 . 1.417(5) yes
C32 . H321 . 0.976 no
C32 . H322 . 0.972 no
C33 . C34 . 1.510(7) yes
C33 . O2 . 1.413(5) yes
C33 . H331 . 0.985 no
C33 . H332 . 0.983 no
C34 . O3 . 1.414(6) yes
C34 . H341 . 0.979 no
C34 . H342 . 0.979 no
C35 . C36 . 1.495(7) yes
C35 . O3 . 1.418(6) yes
C35 . H351 . 0.986 no
C35 . H352 . 0.985 no
C36 . O4 . 1.429(5) yes
C36 . H361 . 0.978 no
C36 . H362 . 0.986 no
C37 . C38 . 1.496(5) yes
C37 . O4 . 1.412(5) yes
C37 . H371 . 0.983 no
C37 . H372 . 0.981 no
C38 . O5 . 1.448(5) yes
C38 . H381 . 0.971 no
C38 . H382 . 0.970 no
C81 . C82 . 1.444(8) yes
C82 . H821 . 0.961 no
C82 . H822 . 0.961 no
C82 . H823 . 0.960 no
C83 . C84 . 1.454(8) yes
C84 . H841 . 0.962 no
C84 . H842 . 0.966 no
C84 . H843 . 0.959 no
C85 . C86 . 1.430(8) yes
C86 . H861 . 0.952 no
C86 . H862 . 0.954 no
C86 . H863 . 0.948 no
C87 . C88 . 1.484(12) yes
C88 . H881 . 0.959 no
C88 . H882 . 0.962 no
C88 . H883 . 0.972 no
C91 . C92 . 1.376(12) yes
C92 . H921 . 0.971 no
C92 . H922 . 0.985 no
C92 . H923 . 0.976 no
P1 . F1 . 1.584(3) yes
P1 . F2 . 1.601(3) yes
P1 . F3 . 1.598(3) yes
P1 . F4 . 1.591(3) yes
P1 . F5 . 1.604(3) yes
P1 . F6 . 1.575(3) yes
P2 . F11 . 1.540(4) yes
P2 . F12 . 1.553(4) yes
P2 . F13 . 1.568(4) yes
P2 . F14 . 1.558(4) yes
P2 . F15 . 1.562(4) yes
P2 . F16 . 1.576(4) yes
P3 . F21 . 1.566(3) yes
P3 . F22 . 1.574(4) yes
P3 . F23 . 1.611(6) yes
P3 . F24 . 1.546(5) yes
P3 . F25 . 1.603(7) yes
P3 . F26 . 1.537(7) yes
P3 . F33 . 1.601(6) yes
P3 . F34 . 1.534(7) yes
P3 . F35 . 1.611(7) yes
P3 . F36 . 1.516(7) yes
